data_2105175
loop_
_publ_author_name
'Siegler, Maxime A.'
'Parkin, Sean'
'Brock, Carolyn Pratt'

_publ_section_title
;
 [Ni(MeCN)(H~2~O)~2~(NO~3~)~2~]&#x00B7;(15-crown-5)&#x00B7;MeCN: detailed
 study of a four-phase sequence that includes an intermediate modulated
 phase
;
_journal_issue 4
_journal_name_full 'Acta Crystallographica Section B'
_journal_page_first 389
_journal_page_last 400
_journal_paper_doi 10.1107/S0108768112018319
_journal_volume 68
_journal_year 2012
_chemical_formula_moiety 'C10 H20 O5, C2 H7 N3 Ni O8, C2 H3 N'
_chemical_formula_sum 'C14 H30 N4 Ni O13'
_chemical_formula_weight 521.13
_chemical_name_systematic
;
acetonitrilediaqual-\k^1^O-nitrato-\k^2^O-nitratonickel(II) (15-crown-5)
acetonitrile solvate
;
_space_group_IT_number 2
_symmetry_cell_setting triclinic
_symmetry_space_group_name_Hall '-P 1'
_symmetry_space_group_name_H-M 'P -1'
_atom_sites_solution_hydrogens geom
_atom_sites_solution_primary direct
_atom_sites_solution_secondary difmap
_audit_creation_method 'SHELXL-97 and C P Brock'
_cell_angle_alpha 90.0560(10)
_cell_angle_beta 105.4630(10)
_cell_angle_gamma 90.0410(10)
_cell_formula_units_Z 4
_cell_length_a 12.14600(10)
_cell_length_b 12.14350(10)
_cell_length_c 16.0428(2)
_cell_measurement_reflns_used 10117
_cell_measurement_temperature 100(2)
_cell_measurement_theta_max 27.48
_cell_measurement_theta_min 1.00
_cell_volume 2280.58(4)
_computing_cell_refinement 'DENZO-SMN (Nonius, 1999)'
_computing_data_collection 'COLLECT (Nonius, 1999)'
_computing_data_reduction 'DENZO-SMN (Nonius, 1999)'
_computing_molecular_graphics 'Mercury (Macrae et al., 2008)'
_computing_publication_material 'SHELX-97 and local procedures'
_computing_structure_refinement 'SHELXL-97 (Sheldrick, 2008)'
_computing_structure_solution 'SHELXS-97 (Sheldrick, 2008)'
_diffrn_ambient_temperature 100(2)
_diffrn_detector_area_resol_mean 18
_diffrn_measured_fraction_theta_full 0.995
_diffrn_measured_fraction_theta_max 0.995
_diffrn_measurement_device_type 'Nonius KappaCCD diffractometer'
_diffrn_measurement_method '\w scans at fixed \c = 55\%'
_diffrn_radiation_monochromator graphite
_diffrn_radiation_source 'fine-focus sealed tube'
_diffrn_radiation_type MoK\a
_diffrn_radiation_wavelength 0.71073
_diffrn_reflns_av_R_equivalents 0.0405
_diffrn_reflns_av_sigmaI/netI 0.0627
_diffrn_reflns_limit_h_max 15
_diffrn_reflns_limit_h_min -15
_diffrn_reflns_limit_k_max 15
_diffrn_reflns_limit_k_min -15
_diffrn_reflns_limit_l_max 20
_diffrn_reflns_limit_l_min -20
_diffrn_reflns_number 19689
_diffrn_reflns_theta_full 27.50
_diffrn_reflns_theta_max 27.50
_diffrn_reflns_theta_min 1.32
_diffrn_standards_decay_% <2
_exptl_absorpt_coefficient_mu 0.921
_exptl_absorpt_correction_T_max 0.9135
_exptl_absorpt_correction_T_min 0.8025
_exptl_absorpt_correction_type multi-scan
_exptl_absorpt_process_details 'Scalepack (Otwinowski & Minor, 2006)'
_exptl_crystal_colour 'pale green'
_exptl_crystal_density_diffrn 1.518
_exptl_crystal_density_method 'not measured'
_exptl_crystal_description parallelepiped
_exptl_crystal_F_000 1096
_exptl_crystal_size_max 0.25
_exptl_crystal_size_mid 0.15
_exptl_crystal_size_min 0.10
_refine_diff_density_max 0.717
_refine_diff_density_min -0.523
_refine_ls_extinction_method none
_refine_ls_goodness_of_fit_ref 1.043
_refine_ls_hydrogen_treatment mixed
_refine_ls_matrix_type full
_refine_ls_number_parameters 606
_refine_ls_number_reflns 10439
_refine_ls_number_restraints 12
_refine_ls_restrained_S_all 1.042
_refine_ls_R_factor_all 0.0654
_refine_ls_R_factor_gt 0.0401
_refine_ls_shift/su_max 0.001
_refine_ls_shift/su_mean 0.000
_refine_ls_structure_factor_coef Fsqd
_refine_ls_weighting_details 'calc w=1/[\s^2^(Fo^2^)+(0.0454P)^2^+0.0000P] where P=(Fo^2^+2Fc^2^)/3'
_refine_ls_weighting_scheme calc
_refine_ls_wR_factor_gt 0.0860
_refine_ls_wR_factor_ref 0.0953
_reflns_number_gt 8018
_reflns_number_total 10439
_reflns_threshold_expression >2\s(I)
_cod_data_source_file hw5021.cif
_cod_data_source_block 100K_IV_1
_cod_original_cell_volume 2280.58(5)
_cod_database_code 2105175
_cod_database_fobs_code 2105175

loop_
_symmetry_equiv_pos_as_xyz
'x, y, z'
'-x, -y, -z'

loop_
_atom_site_type_symbol
_atom_site_label
_atom_site_fract_x
_atom_site_fract_y
_atom_site_fract_z
_atom_site_U_iso_or_equiv
_atom_site_adp_type
_atom_site_calc_flag
_atom_site_refinement_flags
_atom_site_occupancy
_atom_site_symmetry_multiplicity
C C1_1 0.0600(3) 0.1550(3) 0.3053(2) 0.0232(9) Uani d . 1 1
H H1A_1 0.0613 0.1687 0.2447 0.028 Uiso calc R 1 1
H H1B_1 -0.0196 0.1389 0.3061 0.028 Uiso calc R 1 1
C C2_1 0.1361(3) 0.0600(3) 0.3419(2) 0.0236(9) Uani d . 1 1
H H2A_1 0.1358 0.0474 0.4028 0.028 Uiso calc R 1 1
H H2B_1 0.1085 -0.0077 0.3084 0.028 Uiso calc R 1 1
C C3_1 0.3320(3) 0.0054(3) 0.3747(3) 0.0260(9) Uani d . 1 1
H H3A_1 0.3223 -0.0605 0.3370 0.031 Uiso calc R 1 1
H H3B_1 0.3227 -0.0173 0.4317 0.031 Uiso calc R 1 1
C C4_1 0.4483(3) 0.0538(3) 0.3853(2) 0.0218(9) Uani d . 1 1
H H4A_1 0.5067 -0.0051 0.3992 0.026 Uiso calc R 1 1
H H4B_1 0.4525 0.0894 0.3307 0.026 Uiso calc R 1 1
C C5_1 0.5704(2) 0.1977(3) 0.4630(2) 0.0205(8) Uani d . 1 1
H H5A_1 0.6277 0.1537 0.4438 0.025 Uiso calc R 1 1
H H5B_1 0.6030 0.2159 0.5249 0.025 Uiso calc R 1 1
C C6_1 0.5479(3) 0.3029(3) 0.4116(2) 0.0190(8) Uani d . 1 1
H H6A_1 0.6192 0.3464 0.4209 0.023 Uiso calc R 1 1
H H6B_1 0.5194 0.2862 0.3491 0.023 Uiso calc R 1 1
C C7_1 0.4347(3) 0.4650(3) 0.3961(2) 0.0213(9) Uani d . 1 1
H H7A_1 0.4280 0.4559 0.3336 0.026 Uiso calc R 1 1
H H7B_1 0.4937 0.5215 0.4196 0.026 Uiso calc R 1 1
C C8_1 0.3228(3) 0.4991(3) 0.4097(2) 0.0253(9) Uani d . 1 1
H H8A_1 0.3216 0.4840 0.4701 0.030 Uiso calc R 1 1
H H8B_1 0.3108 0.5790 0.3988 0.030 Uiso calc R 1 1
C C9_1 0.1244(3) 0.4427(3) 0.3676(2) 0.0231(9) Uani d . 1 1
H H9A_1 0.0874 0.5142 0.3481 0.028 Uiso calc R 1 1
H H9B_1 0.1323 0.4352 0.4304 0.028 Uiso calc R 1 1
C C10_1 0.0548(3) 0.3510(3) 0.3196(3) 0.0241(9) Uani d . 1 1
H H10A_1 -0.0253 0.3579 0.3224 0.029 Uiso calc R 1 1
H H10B_1 0.0556 0.3531 0.2580 0.029 Uiso calc R 1 1
O O1_1 0.10217(16) 0.2498(2) 0.35789(13) 0.0207(5) Uani d . 1 1
O O2_1 0.2484(2) 0.0856(2) 0.33706(15) 0.0206(6) Uani d . 1 1
O O3_1 0.46988(19) 0.1336(2) 0.45387(15) 0.0214(6) Uani d . 1 1
O O4_1 0.4650(2) 0.3629(2) 0.44020(15) 0.0216(6) Uani d . 1 1
O O5_1 0.2343(2) 0.4376(2) 0.35081(16) 0.0229(6) Uani d . 1 1
Ni Ni1_1 0.30353(3) 0.26586(4) 0.13579(3) 0.01705(11) Uani d . 1 1
O O6_1 0.30484(18) 0.2684(2) 0.26241(14) 0.0179(5) Uani d D 1 1
H H6C_1 0.290(3) 0.2059(15) 0.279(2) 0.027 Uiso d D 1 1
H H6D_1 0.271(3) 0.3114(19) 0.288(2) 0.027 Uiso d D 1 1
O O7_1 0.29213(17) 0.2619(3) 0.00812(13) 0.0285(6) Uani d D 1 1
H H7C_1 0.3468(18) 0.274(3) -0.0115(19) 0.043 Uiso d D 1 1
H H7D_1 0.2349(17) 0.252(3) -0.0335(16) 0.043 Uiso d D 1 1
N N1_1 0.2204(3) 0.0418(3) 0.13863(19) 0.0266(8) Uani d . 1 1
O O8_1 0.31033(19) 0.09788(19) 0.14650(14) 0.0274(5) Uani d . 1 1
O O9_1 0.12497(19) 0.0873(2) 0.11370(15) 0.0398(6) Uani d . 1 1
O O10_1 0.2251(2) -0.0572(2) 0.15710(16) 0.0356(6) Uani d . 1 1
N N2_1 0.1868(3) 0.4375(3) 0.1181(2) 0.0271(8) Uani d . 1 1
O O11_1 0.2953(2) 0.43937(19) 0.13767(17) 0.0245(6) Uani d . 1 1
O O12_1 0.14009(19) 0.3429(2) 0.10719(16) 0.0271(6) Uani d . 1 1
O O13_1 0.1307(2) 0.5228(2) 0.11266(19) 0.0511(9) Uani d . 1 1
C C11_1 0.6919(2) 0.2414(3) 0.2552(2) 0.0268(8) Uani d . 1 1
H H11A_1 0.7126 0.3060 0.2929 0.040 Uiso calc R 1 1
H H11B_1 0.7407 0.2382 0.2155 0.040 Uiso calc R 1 1
H H11C_1 0.7026 0.1745 0.2905 0.040 Uiso calc R 1 1
C C12_1 0.5724(3) 0.2499(3) 0.20549(19) 0.0197(7) Uani d . 1 1
N N3_1 0.4796(2) 0.2565(3) 0.16885(16) 0.0233(7) Uani d . 1 1
C C13_1 -0.0695(3) 0.2316(4) -0.0139(2) 0.0316(9) Uani d . 1 1
H H13A_1 0.0073 0.2005 0.0069 0.047 Uiso calc R 1 1
H H13B_1 -0.0658 0.3003 -0.0451 0.047 Uiso calc R 1 1
H H13C_1 -0.1192 0.1789 -0.0528 0.047 Uiso calc R 1 1
C C14_1 -0.1150(2) 0.2539(3) 0.0587(2) 0.0234(8) Uani d . 1 1
N N4_1 -0.1523(2) 0.2707(3) 0.1158(2) 0.0348(8) Uani d . 1 1
C C1_2 0.0650(3) 0.3386(3) 0.8084(2) 0.0230(9) Uani d . 1 1
H H1A_2 -0.0157 0.3540 0.8065 0.028 Uiso calc R 1 1
H H1B_2 0.0701 0.3261 0.7485 0.028 Uiso calc R 1 1
C C2_2 0.1389(3) 0.4335(3) 0.8480(3) 0.0248(9) Uani d . 1 1
H H2A_2 0.1122 0.5020 0.8155 0.030 Uiso calc R 1 1
H H2B_2 0.1369 0.4441 0.9088 0.030 Uiso calc R 1 1
C C3_2 0.3381(3) 0.4863(3) 0.8847(2) 0.0249(9) Uani d . 1 1
H H3A_2 0.3307 0.5045 0.9431 0.030 Uiso calc R 1 1
H H3B_2 0.3279 0.5548 0.8501 0.030 Uiso calc R 1 1
C C4_2 0.4539(3) 0.4382(3) 0.8912(2) 0.0226(9) Uani d . 1 1
H H4A_2 0.4554 0.4035 0.8356 0.027 Uiso calc R 1 1
H H4B_2 0.5129 0.4967 0.9048 0.027 Uiso calc R 1 1
C C5_2 0.5758(2) 0.2932(3) 0.9629(2) 0.0225(8) Uani d . 1 1
H H5A_2 0.6108 0.2717 1.0237 0.027 Uiso calc R 1 1
H H5B_2 0.6320 0.3385 0.9434 0.027 Uiso calc R 1 1
C C6_2 0.5495(3) 0.1909(3) 0.9078(2) 0.0222(8) Uani d . 1 1
H H6A_2 0.5182 0.2110 0.8462 0.027 Uiso calc R 1 1
H H6B_2 0.6198 0.1471 0.9134 0.027 Uiso calc R 1 1
C C7_2 0.4366(3) 0.0272(3) 0.8919(2) 0.0233(9) Uani d . 1 1
H H7A_2 0.4953 -0.0296 0.9148 0.028 Uiso calc R 1 1
H H7B_2 0.4300 0.0371 0.8295 0.028 Uiso calc R 1 1
C C8_2 0.3233(3) -0.0077(3) 0.9051(2) 0.0236(9) Uani d . 1 1
H H8A_2 0.3097 -0.0868 0.8911 0.028 Uiso calc R 1 1
H H8B_2 0.3231 0.0037 0.9662 0.028 Uiso calc R 1 1
C C9_2 0.1282(3) 0.0493(3) 0.8684(3) 0.0253(10) Uani d . 1 1
H H9A_2 0.1377 0.0560 0.9314 0.030 Uiso calc R 1 1
H H9B_2 0.0920 -0.0226 0.8487 0.030 Uiso calc R 1 1
C C10_2 0.0552(3) 0.1422(3) 0.8209(2) 0.0214(9) Uani d . 1 1
H H10A_2 0.0539 0.1410 0.7590 0.026 Uiso calc R 1 1
H H10B_2 -0.0242 0.1345 0.8254 0.026 Uiso calc R 1 1
O O1_2 0.10389(17) 0.2437(2) 0.85999(14) 0.0216(5) Uani d . 1 1
O O2_2 0.25273(19) 0.4074(2) 0.84417(16) 0.0212(6) Uani d . 1 1
O O3_2 0.4758(2) 0.35762(19) 0.95867(15) 0.0212(6) Uani d . 1 1
O O4_2 0.4679(2) 0.1289(2) 0.93714(15) 0.0210(6) Uani d . 1 1
O O5_2 0.2362(2) 0.0571(2) 0.84964(16) 0.0219(6) Uani d . 1 1
Ni Ni2_2 0.29652(4) 0.22292(4) 0.63414(3) 0.01683(11) Uani d . 1 1
O O6_2 0.30282(18) 0.2275(2) 0.76120(14) 0.0178(5) Uani d D 1 1
H H6C_2 0.286(3) 0.1740(17) 0.789(2) 0.027 Uiso d D 1 1
H H6D_2 0.284(3) 0.2828(17) 0.786(2) 0.027 Uiso d D 1 1
O O7_2 0.28640(18) 0.2130(2) 0.50686(13) 0.0263(6) Uani d D 1 1
H H7C_2 0.3412(18) 0.200(3) 0.4859(18) 0.039 Uiso d D 1 1
H H7D_2 0.2313(18) 0.226(3) 0.4639(16) 0.039 Uiso d D 1 1
N N1_2 0.2449(3) 0.4598(3) 0.64261(19) 0.0249(7) Uani d . 1 1
O O8_2 0.34716(18) 0.47054(19) 0.68314(14) 0.0314(6) Uani d . 1 1
O O9_2 0.2091(2) 0.3643(2) 0.61167(14) 0.0301(6) Uani d . 1 1
O O10_2 0.1799(2) 0.5366(2) 0.6297(2) 0.0530(8) Uani d . 1 1
N N2_2 0.1997(3) 0.0374(3) 0.6219(2) 0.0271(8) Uani d . 1 1
O O11_2 0.30818(19) 0.04917(18) 0.64327(16) 0.0219(5) Uani d . 1 1
O O12_2 0.14341(17) 0.1276(2) 0.60990(15) 0.0222(6) Uani d . 1 1
O O13_2 0.1533(2) -0.0512(2) 0.61298(18) 0.0441(8) Uani d . 1 1
C C11_2 0.6787(2) 0.2943(3) 0.7510(2) 0.0268(9) Uani d . 1 1
H H11A_2 0.6840 0.3669 0.7786 0.040 Uiso calc R 1 1
H H11B_2 0.7285 0.2923 0.7120 0.040 Uiso calc R 1 1
H H11C_2 0.7027 0.2375 0.7955 0.040 Uiso calc R 1 1
C C12_2 0.5617(3) 0.2740(3) 0.7022(2) 0.0198(8) Uani d . 1 1
N N3_2 0.4681(2) 0.2564(3) 0.66564(16) 0.0218(7) Uani d . 1 1
C C13_2 -0.0515(3) 0.2725(4) 0.4996(2) 0.0366(10) Uani d . 1 1
H H13A_2 -0.1046 0.3061 0.4491 0.055 Uiso calc R 1 1
H H13B_2 -0.0221 0.2034 0.4824 0.055 Uiso calc R 1 1
H H13C_2 0.0122 0.3230 0.5229 0.055 Uiso calc R 1 1
C C14_2 -0.1111(3) 0.2502(3) 0.5655(2) 0.0257(8) Uani d . 1 1
N N4_2 -0.1583(2) 0.2351(3) 0.6167(2) 0.0351(8) Uani d . 1 1

loop_
_atom_site_aniso_label
_atom_site_aniso_U_11
_atom_site_aniso_U_22
_atom_site_aniso_U_33
_atom_site_aniso_U_12
_atom_site_aniso_U_13
_atom_site_aniso_U_23
C1_1 0.0151(18) 0.032(2) 0.021(2) -0.0013(16) 0.0008(15) -0.0048(17)
C2_1 0.0218(19) 0.026(2) 0.025(2) -0.0074(17) 0.0100(16) -0.0037(18)
C3_1 0.030(2) 0.019(2) 0.028(2) 0.0045(16) 0.0051(17) -0.0006(16)
C4_1 0.0244(19) 0.019(2) 0.023(2) 0.0102(16) 0.0074(16) 0.0014(16)
C5_1 0.0144(16) 0.032(2) 0.0147(18) 0.0046(15) 0.0042(13) 0.0032(16)
C6_1 0.0175(16) 0.026(2) 0.0154(18) 0.0016(15) 0.0071(14) 0.0009(16)
C7_1 0.0252(19) 0.021(2) 0.016(2) 0.0010(16) 0.0028(15) 0.0003(16)
C8_1 0.028(2) 0.023(2) 0.022(2) 0.0016(16) 0.0032(16) -0.0041(17)
C9_1 0.0193(18) 0.028(2) 0.024(2) 0.0082(17) 0.0093(16) 0.0022(18)
C10_1 0.019(2) 0.029(2) 0.023(2) 0.0049(17) 0.0052(16) 0.0011(18)
O1_1 0.0187(11) 0.0254(14) 0.0166(13) 0.0048(12) 0.0022(9) 0.0019(12)
O2_1 0.0213(12) 0.0198(13) 0.0214(14) 0.0014(11) 0.0067(10) 0.0037(11)
O3_1 0.0197(12) 0.0279(14) 0.0177(13) -0.0005(11) 0.0072(10) -0.0016(11)
O4_1 0.0240(13) 0.0222(14) 0.0198(14) 0.0031(11) 0.0078(11) 0.0013(11)
O5_1 0.0186(13) 0.0314(16) 0.0190(14) 0.0026(12) 0.0055(10) -0.0036(12)
Ni1_1 0.01538(19) 0.0228(2) 0.0135(2) -0.0019(2) 0.00488(16) 0.0002(2)
O6_1 0.0223(11) 0.0175(13) 0.0153(13) 0.0025(11) 0.0073(9) 0.0018(11)
O7_1 0.0156(11) 0.0580(19) 0.0128(12) -0.0061(13) 0.0052(9) -0.0010(12)
N1_1 0.0272(17) 0.036(2) 0.0177(17) 0.0005(15) 0.0075(13) -0.0059(15)
O8_1 0.0264(13) 0.0242(13) 0.0354(13) -0.0050(11) 0.0149(10) -0.0043(11)
O9_1 0.0254(13) 0.0459(17) 0.0441(15) 0.0068(12) 0.0022(11) 0.0050(13)
O10_1 0.0468(16) 0.0159(14) 0.0489(17) -0.0048(12) 0.0215(13) -0.0013(12)
N2_1 0.0237(16) 0.031(2) 0.0263(17) 0.0066(15) 0.0063(13) -0.0001(14)
O11_1 0.0207(12) 0.0236(13) 0.0305(14) -0.0012(12) 0.0088(10) 0.0058(13)
O12_1 0.0213(13) 0.0329(16) 0.0257(14) -0.0036(11) 0.0040(10) -0.0034(12)
O13_1 0.0508(19) 0.0412(18) 0.057(2) 0.0263(15) 0.0058(15) 0.0004(15)
C11_1 0.0206(15) 0.039(2) 0.0207(18) 0.0036(16) 0.0049(13) 0.0011(17)
C12_1 0.0222(15) 0.0255(19) 0.0142(16) -0.0011(15) 0.0100(13) 0.0028(15)
N3_1 0.0219(14) 0.0343(19) 0.0150(15) 0.0052(14) 0.0070(11) 0.0000(15)
C13_1 0.0289(17) 0.041(2) 0.0261(19) -0.0005(18) 0.0086(15) -0.0039(18)
C14_1 0.0153(15) 0.024(2) 0.029(2) -0.0001(16) 0.0030(15) 0.0022(18)
N4_1 0.0278(16) 0.042(2) 0.038(2) -0.0006(16) 0.0152(15) -0.0008(18)
C1_2 0.0182(19) 0.029(2) 0.023(2) 0.0083(16) 0.0063(16) 0.0031(17)
C2_2 0.0181(18) 0.024(2) 0.031(2) 0.0058(16) 0.0052(16) -0.0010(18)
C3_2 0.0210(18) 0.023(2) 0.029(2) -0.0049(16) 0.0032(16) -0.0048(17)
C4_2 0.0162(17) 0.028(2) 0.023(2) 0.0010(16) 0.0046(15) 0.0010(17)
C5_2 0.0143(15) 0.030(2) 0.023(2) 0.0024(15) 0.0039(14) 0.0047(17)
C6_2 0.0173(16) 0.028(2) 0.021(2) 0.0004(15) 0.0044(15) 0.0037(17)
C7_2 0.025(2) 0.020(2) 0.024(2) 0.0014(16) 0.0051(16) 0.0001(17)
C8_2 0.026(2) 0.021(2) 0.021(2) -0.0004(16) 0.0007(16) 0.0029(16)
C9_2 0.0216(19) 0.032(3) 0.023(2) -0.0040(18) 0.0069(17) 0.0044(19)
C10_2 0.0144(18) 0.029(2) 0.021(2) -0.0084(16) 0.0040(15) -0.0076(17)
O1_2 0.0212(11) 0.0257(14) 0.0156(13) -0.0011(12) 0.0009(10) 0.0003(12)
O2_2 0.0145(12) 0.0232(14) 0.0263(14) -0.0004(10) 0.0060(10) -0.0024(11)
O3_2 0.0194(12) 0.0252(14) 0.0212(14) 0.0012(11) 0.0091(10) 0.0019(11)
O4_2 0.0221(13) 0.0253(14) 0.0180(14) -0.0021(11) 0.0095(11) -0.0007(11)
O5_2 0.0171(12) 0.0255(15) 0.0239(14) 0.0023(11) 0.0066(10) 0.0070(12)
Ni2_2 0.0158(2) 0.0220(2) 0.0130(2) 0.0023(2) 0.00429(16) 0.0006(2)
O6_2 0.0220(11) 0.0194(13) 0.0147(13) 0.0034(11) 0.0094(9) 0.0026(11)
O7_2 0.0193(11) 0.0495(18) 0.0110(12) 0.0067(12) 0.0057(9) -0.0020(11)
N1_2 0.0364(19) 0.0206(18) 0.0170(17) 0.0016(14) 0.0060(13) 0.0013(13)
O8_2 0.0257(12) 0.0302(14) 0.0364(14) -0.0020(11) 0.0049(10) -0.0002(12)
O9_2 0.0329(14) 0.0235(15) 0.0297(13) 0.0013(11) 0.0012(11) -0.0025(10)
O10_2 0.0505(18) 0.0233(16) 0.077(2) 0.0182(14) 0.0032(15) -0.0021(15)
N2_2 0.0281(18) 0.031(2) 0.0216(17) 0.0008(14) 0.0055(13) 0.0016(14)
O11_2 0.0166(12) 0.0235(13) 0.0250(13) 0.0036(11) 0.0044(10) 0.0014(11)
O12_2 0.0130(11) 0.0273(14) 0.0254(14) 0.0005(10) 0.0035(10) 0.0040(11)
O13_2 0.0443(16) 0.0303(17) 0.0544(19) -0.0199(14) 0.0073(13) 0.0016(14)
C11_2 0.0179(15) 0.039(2) 0.0243(19) -0.0005(15) 0.0069(13) 0.0014(16)
C12_2 0.0222(16) 0.0232(19) 0.0169(17) -0.0026(15) 0.0104(13) 0.0013(15)
N3_2 0.0243(14) 0.0267(17) 0.0168(15) 0.0017(14) 0.0094(11) 0.0022(14)
C13_2 0.0250(17) 0.048(3) 0.037(2) 0.0057(19) 0.0093(16) 0.011(2)
C14_2 0.0225(17) 0.026(2) 0.026(2) 0.0020(17) 0.0022(15) -0.0005(18)
N4_2 0.0314(17) 0.038(2) 0.038(2) 0.0020(16) 0.0123(15) -0.0017(18)

loop_
_atom_type_symbol
_atom_type_description
_atom_type_scat_dispersion_real
_atom_type_scat_dispersion_imag
_atom_type_scat_source
C C 0.0033 0.0016 'International Tables Vol C Tables 4.2.6.8 and 6.1.1.4'
H H 0.0000 0.0000 'International Tables Vol C Tables 4.2.6.8 and 6.1.1.4'
O O 0.0106 0.0060 'International Tables Vol C Tables 4.2.6.8 and 6.1.1.4'
N N 0.0061 0.0033 'International Tables Vol C Tables 4.2.6.8 and 6.1.1.4'
Ni Ni 0.3393 1.1124 'International Tables Vol C Tables 4.2.6.8 and 6.1.1.4'

loop_
_geom_angle_atom_site_label_1
_geom_angle_atom_site_label_2
_geom_angle_atom_site_label_3
_geom_angle
_geom_angle_publ_flag
O1_1 C1_1 C2_1 107.5(3) no
O1_1 C1_1 H1A_1 110.2 no
C2_1 C1_1 H1A_1 110.2 no
O1_1 C1_1 H1B_1 110.2 no
C2_1 C1_1 H1B_1 110.2 no
H1A_1 C1_1 H1B_1 108.5 no
O2_1 C2_1 C1_1 108.1(3) no
O2_1 C2_1 H2A_1 110.1 no
C1_1 C2_1 H2A_1 110.1 no
O2_1 C2_1 H2B_1 110.1 no
C1_1 C2_1 H2B_1 110.1 no
H2A_1 C2_1 H2B_1 108.4 no
O2_1 C3_1 C4_1 108.9(3) no
O2_1 C3_1 H3A_1 109.9 no
C4_1 C3_1 H3A_1 109.9 no
O2_1 C3_1 H3B_1 109.9 no
C4_1 C3_1 H3B_1 109.9 no
H3A_1 C3_1 H3B_1 108.3 no
O3_1 C4_1 C3_1 108.9(3) no
O3_1 C4_1 H4A_1 109.9 no
C3_1 C4_1 H4A_1 109.9 no
O3_1 C4_1 H4B_1 109.9 no
C3_1 C4_1 H4B_1 109.9 no
H4A_1 C4_1 H4B_1 108.3 no
O3_1 C5_1 C6_1 112.5(2) no
O3_1 C5_1 H5A_1 109.1 no
C6_1 C5_1 H5A_1 109.1 no
O3_1 C5_1 H5B_1 109.1 no
C6_1 C5_1 H5B_1 109.1 no
H5A_1 C5_1 H5B_1 107.8 no
O4_1 C6_1 C5_1 107.5(3) no
O4_1 C6_1 H6A_1 110.2 no
C5_1 C6_1 H6A_1 110.2 no
O4_1 C6_1 H6B_1 110.2 no
C5_1 C6_1 H6B_1 110.2 no
H6A_1 C6_1 H6B_1 108.5 no
O4_1 C7_1 C8_1 107.1(3) no
O4_1 C7_1 H7A_1 110.3 no
C8_1 C7_1 H7A_1 110.3 no
O4_1 C7_1 H7B_1 110.3 no
C8_1 C7_1 H7B_1 110.3 no
H7A_1 C7_1 H7B_1 108.6 no
O5_1 C8_1 C7_1 108.1(3) no
O5_1 C8_1 H8A_1 110.1 no
C7_1 C8_1 H8A_1 110.1 no
O5_1 C8_1 H8B_1 110.1 no
C7_1 C8_1 H8B_1 110.1 no
H8A_1 C8_1 H8B_1 108.4 no
O5_1 C9_1 C10_1 107.5(3) no
O5_1 C9_1 H9A_1 110.2 no
C10_1 C9_1 H9A_1 110.2 no
O5_1 C9_1 H9B_1 110.2 no
C10_1 C9_1 H9B_1 110.2 no
H9A_1 C9_1 H9B_1 108.5 no
O1_1 C10_1 C9_1 108.3(3) no
O1_1 C10_1 H10A_1 110.0 no
C9_1 C10_1 H10A_1 110.0 no
O1_1 C10_1 H10B_1 110.0 no
C9_1 C10_1 H10B_1 110.0 no
H10A_1 C10_1 H10B_1 108.4 no
C10_1 O1_1 C1_1 113.4(2) no
C3_1 O2_1 C2_1 114.4(3) no
C5_1 O3_1 C4_1 115.1(3) no
C6_1 O4_1 C7_1 113.5(3) no
C9_1 O5_1 C8_1 115.2(3) no
O7_1 Ni1_1 O6_1 176.60(9) no
O7_1 Ni1_1 O8_1 93.04(11) no
O6_1 Ni1_1 O8_1 86.59(10) no
O7_1 Ni1_1 N3_1 92.62(9) no
O6_1 Ni1_1 N3_1 90.72(9) no
O8_1 Ni1_1 N3_1 84.66(11) no
O7_1 Ni1_1 O11_1 92.66(12) no
O6_1 Ni1_1 O11_1 87.68(11) no
O8_1 Ni1_1 O11_1 174.25(9) no
N3_1 Ni1_1 O11_1 95.84(12) no
O7_1 Ni1_1 O12_1 89.05(9) no
O6_1 Ni1_1 O12_1 88.15(9) no
O8_1 Ni1_1 O12_1 118.08(9) no
N3_1 Ni1_1 O12_1 157.09(12) no
O11_1 Ni1_1 O12_1 61.25(9) no
Ni1_1 O6_1 H6C_1 111(2) no
Ni1_1 O6_1 H6D_1 129(2) no
H6C_1 O6_1 H6D_1 104(2) no
Ni1_1 O7_1 H7C_1 123(2) no
Ni1_1 O7_1 H7D_1 129(2) no
H7C_1 O7_1 H7D_1 108(2) no
O10_1 N1_1 O9_1 119.1(3) no
O10_1 N1_1 O8_1 121.1(3) no
O9_1 N1_1 O8_1 119.8(3) no
N1_1 O8_1 Ni1_1 120.9(2) no
O13_1 N2_1 O11_1 121.4(3) no
O13_1 N2_1 O12_1 122.2(3) no
O11_1 N2_1 O12_1 116.4(3) no
N2_1 O11_1 Ni1_1 91.7(2) no
N2_1 O12_1 Ni1_1 90.66(19) no
C12_1 C11_1 H11A_1 109.5 no
C12_1 C11_1 H11B_1 109.5 no
H11A_1 C11_1 H11B_1 109.5 no
C12_1 C11_1 H11C_1 109.5 no
H11A_1 C11_1 H11C_1 109.5 no
H11B_1 C11_1 H11C_1 109.5 no
N3_1 C12_1 C11_1 178.5(3) no
C12_1 N3_1 Ni1_1 164.1(3) no
C14_1 C13_1 H13A_1 109.5 no
C14_1 C13_1 H13B_1 109.5 no
H13A_1 C13_1 H13B_1 109.5 no
C14_1 C13_1 H13C_1 109.5 no
H13A_1 C13_1 H13C_1 109.5 no
H13B_1 C13_1 H13C_1 109.5 no
N4_1 C14_1 C13_1 179.1(4) no
O1_2 C1_2 C2_2 107.9(3) no
O1_2 C1_2 H1A_2 110.1 no
C2_2 C1_2 H1A_2 110.1 no
O1_2 C1_2 H1B_2 110.1 no
C2_2 C1_2 H1B_2 110.1 no
H1A_2 C1_2 H1B_2 108.4 no
O2_2 C2_2 C1_2 106.7(3) no
O2_2 C2_2 H2A_2 110.4 no
C1_2 C2_2 H2A_2 110.4 no
O2_2 C2_2 H2B_2 110.4 no
C1_2 C2_2 H2B_2 110.4 no
H2A_2 C2_2 H2B_2 108.6 no
O2_2 C3_2 C4_2 108.8(3) no
O2_2 C3_2 H3A_2 109.9 no
C4_2 C3_2 H3A_2 109.9 no
O2_2 C3_2 H3B_2 109.9 no
C4_2 C3_2 H3B_2 109.9 no
H3A_2 C3_2 H3B_2 108.3 no
O3_2 C4_2 C3_2 107.5(3) no
O3_2 C4_2 H4A_2 110.2 no
C3_2 C4_2 H4A_2 110.2 no
O3_2 C4_2 H4B_2 110.2 no
C3_2 C4_2 H4B_2 110.2 no
H4A_2 C4_2 H4B_2 108.5 no
O3_2 C5_2 C6_2 112.2(2) no
O3_2 C5_2 H5A_2 109.2 no
C6_2 C5_2 H5A_2 109.2 no
O3_2 C5_2 H5B_2 109.2 no
C6_2 C5_2 H5B_2 109.2 no
H5A_2 C5_2 H5B_2 107.9 no
O4_2 C6_2 C5_2 107.4(3) no
O4_2 C6_2 H6A_2 110.2 no
C5_2 C6_2 H6A_2 110.2 no
O4_2 C6_2 H6B_2 110.2 no
C5_2 C6_2 H6B_2 110.2 no
H6A_2 C6_2 H6B_2 108.5 no
O4_2 C7_2 C8_2 107.5(3) no
O4_2 C7_2 H7A_2 110.2 no
C8_2 C7_2 H7A_2 110.2 no
O4_2 C7_2 H7B_2 110.2 no
C8_2 C7_2 H7B_2 110.2 no
H7A_2 C7_2 H7B_2 108.5 no
O5_2 C8_2 C7_2 108.1(3) no
O5_2 C8_2 H8A_2 110.1 no
C7_2 C8_2 H8A_2 110.1 no
O5_2 C8_2 H8B_2 110.1 no
C7_2 C8_2 H8B_2 110.1 no
H8A_2 C8_2 H8B_2 108.4 no
O5_2 C9_2 C10_2 107.1(3) no
O5_2 C9_2 H9A_2 110.3 no
C10_2 C9_2 H9A_2 110.3 no
O5_2 C9_2 H9B_2 110.3 no
C10_2 C9_2 H9B_2 110.3 no
H9A_2 C9_2 H9B_2 108.5 no
O1_2 C10_2 C9_2 107.6(3) no
O1_2 C10_2 H10A_2 110.2 no
C9_2 C10_2 H10A_2 110.2 no
O1_2 C10_2 H10B_2 110.2 no
C9_2 C10_2 H10B_2 110.2 no
H10A_2 C10_2 H10B_2 108.5 no
C1_2 O1_2 C10_2 114.0(2) no
C3_2 O2_2 C2_2 114.9(3) no
C5_2 O3_2 C4_2 113.3(2) no
C6_2 O4_2 C7_2 113.8(3) no
C9_2 O5_2 C8_2 113.8(3) no
O9_2 Ni2_2 O7_2 88.96(10) no
O9_2 Ni2_2 O6_2 91.98(10) no
O7_2 Ni2_2 O6_2 177.75(10) no
O9_2 Ni2_2 N3_2 109.31(12) no
O7_2 Ni2_2 N3_2 92.57(9) no
O6_2 Ni2_2 N3_2 89.05(9) no
O9_2 Ni2_2 O11_2 152.94(9) no
O7_2 Ni2_2 O11_2 89.80(11) no
O6_2 Ni2_2 O11_2 88.44(10) no
N3_2 Ni2_2 O11_2 97.74(11) no
O9_2 Ni2_2 O12_2 92.14(10) no
O7_2 Ni2_2 O12_2 88.21(9) no
O6_2 Ni2_2 O12_2 89.72(9) no
N3_2 Ni2_2 O12_2 158.54(11) no
O11_2 Ni2_2 O12_2 60.81(9) no
Ni2_2 O6_2 H6C_2 124(2) no
Ni2_2 O6_2 H6D_2 123(2) no
H6C_2 O6_2 H6D_2 104(2) no
Ni2_2 O7_2 H7C_2 125(2) no
Ni2_2 O7_2 H7D_2 130(2) no
H7C_2 O7_2 H7D_2 105(2) no
O10_2 N1_2 O8_2 121.7(3) no
O10_2 N1_2 O9_2 119.5(3) no
O8_2 N1_2 O9_2 118.7(3) no
N1_2 O9_2 Ni2_2 126.5(2) no
O13_2 N2_2 O11_2 123.1(3) no
O13_2 N2_2 O12_2 122.2(3) no
O11_2 N2_2 O12_2 114.7(3) no
N2_2 O11_2 Ni2_2 92.7(2) no
N2_2 O12_2 Ni2_2 91.82(19) no
C12_2 C11_2 H11A_2 109.5 no
C12_2 C11_2 H11B_2 109.5 no
H11A_2 C11_2 H11B_2 109.5 no
C12_2 C11_2 H11C_2 109.5 no
H11A_2 C11_2 H11C_2 109.5 no
H11B_2 C11_2 H11C_2 109.5 no
N3_2 C12_2 C11_2 177.9(4) no
C12_2 N3_2 Ni2_2 164.3(2) no
C14_2 C13_2 H13A_2 109.5 no
C14_2 C13_2 H13B_2 109.5 no
H13A_2 C13_2 H13B_2 109.5 no
C14_2 C13_2 H13C_2 109.5 no
H13A_2 C13_2 H13C_2 109.5 no
H13B_2 C13_2 H13C_2 109.5 no
N4_2 C14_2 C13_2 178.5(5) no

loop_
_geom_bond_atom_site_label_1
_geom_bond_atom_site_label_2
_geom_bond_distance
_geom_bond_publ_flag
C1_1 O1_1 1.438(4) no
C1_1 C2_1 1.498(5) no
C1_1 H1A_1 0.9900 no
C1_1 H1B_1 0.9900 no
C2_1 O2_1 1.422(4) no
C2_1 H2A_1 0.9900 no
C2_1 H2B_1 0.9900 no
C3_1 O2_1 1.421(4) no
C3_1 C4_1 1.498(5) no
C3_1 H3A_1 0.9900 no
C3_1 H3B_1 0.9900 no
C4_1 O3_1 1.436(4) no
C4_1 H4A_1 0.9900 no
C4_1 H4B_1 0.9900 no
C5_1 O3_1 1.423(4) no
C5_1 C6_1 1.507(5) no
C5_1 H5A_1 0.9900 no
C5_1 H5B_1 0.9900 no
C6_1 O4_1 1.416(4) no
C6_1 H6A_1 0.9900 no
C6_1 H6B_1 0.9900 no
C7_1 O4_1 1.427(4) no
C7_1 C8_1 1.491(5) no
C7_1 H7A_1 0.9900 no
C7_1 H7B_1 0.9900 no
C8_1 O5_1 1.435(4) no
C8_1 H8A_1 0.9900 no
C8_1 H8B_1 0.9900 no
C9_1 O5_1 1.432(4) no
C9_1 C10_1 1.483(5) no
C9_1 H9A_1 0.9900 no
C9_1 H9B_1 0.9900 no
C10_1 O1_1 1.426(4) no
C10_1 H10A_1 0.9900 no
C10_1 H10B_1 0.9900 no
Ni1_1 O7_1 2.016(2) no
Ni1_1 O6_1 2.027(2) no
Ni1_1 O8_1 2.047(2) no
Ni1_1 N3_1 2.065(3) no
Ni1_1 O11_1 2.110(2) no
Ni1_1 O12_1 2.132(2) no
O6_1 H6C_1 0.839(16) no
O6_1 H6D_1 0.838(16) no
O7_1 H7C_1 0.820(17) no
O7_1 H7D_1 0.834(16) no
N1_1 O10_1 1.237(4) no
N1_1 O9_1 1.251(4) no
N1_1 O8_1 1.264(4) no
N2_1 O13_1 1.231(4) no
N2_1 O11_1 1.271(4) no
N2_1 O12_1 1.272(4) no
C11_1 C12_1 1.462(4) no
C11_1 H11A_1 0.9800 no
C11_1 H11B_1 0.9800 no
C11_1 H11C_1 0.9800 no
C12_1 N3_1 1.127(4) no
C13_1 C14_1 1.441(4) no
C13_1 H13A_1 0.9800 no
C13_1 H13B_1 0.9800 no
C13_1 H13C_1 0.9800 no
C14_1 N4_1 1.144(4) no
C1_2 O1_2 1.425(4) no
C1_2 C2_2 1.494(5) no
C1_2 H1A_2 0.9900 no
C1_2 H1B_2 0.9900 no
C2_2 O2_2 1.436(4) no
C2_2 H2A_2 0.9900 no
C2_2 H2B_2 0.9900 no
C3_2 O2_2 1.433(4) no
C3_2 C4_2 1.502(5) no
C3_2 H3A_2 0.9900 no
C3_2 H3B_2 0.9900 no
C4_2 O3_2 1.432(4) no
C4_2 H4A_2 0.9900 no
C4_2 H4B_2 0.9900 no
C5_2 O3_2 1.431(4) no
C5_2 C6_2 1.508(5) no
C5_2 H5A_2 0.9900 no
C5_2 H5B_2 0.9900 no
C6_2 O4_2 1.420(4) no
C6_2 H6A_2 0.9900 no
C6_2 H6B_2 0.9900 no
C7_2 O4_2 1.431(4) no
C7_2 C8_2 1.508(5) no
C7_2 H7A_2 0.9900 no
C7_2 H7B_2 0.9900 no
C8_2 O5_2 1.426(4) no
C8_2 H8A_2 0.9900 no
C8_2 H8B_2 0.9900 no
C9_2 O5_2 1.425(4) no
C9_2 C10_2 1.511(5) no
C9_2 H9A_2 0.9900 no
C9_2 H9B_2 0.9900 no
C10_2 O1_2 1.435(4) no
C10_2 H10A_2 0.9900 no
C10_2 H10B_2 0.9900 no
Ni2_2 O9_2 2.001(2) no
Ni2_2 O7_2 2.016(2) no
Ni2_2 O6_2 2.020(2) no
Ni2_2 N3_2 2.050(3) no
Ni2_2 O11_2 2.117(2) no
Ni2_2 O12_2 2.135(2) no
O6_2 H6C_2 0.841(16) no
O6_2 H6D_2 0.841(16) no
O7_2 H7C_2 0.837(17) no
O7_2 H7D_2 0.839(17) no
N1_2 O10_2 1.204(4) no
N1_2 O8_2 1.246(3) no
N1_2 O9_2 1.290(4) no
N2_2 O13_2 1.205(4) no
N2_2 O11_2 1.278(4) no
N2_2 O12_2 1.279(4) no
C11_2 C12_2 1.449(4) no
C11_2 H11A_2 0.9800 no
C11_2 H11B_2 0.9800 no
C11_2 H11C_2 0.9800 no
C12_2 N3_2 1.151(4) no
C13_2 C14_2 1.458(5) no
C13_2 H13A_2 0.9800 no
C13_2 H13B_2 0.9800 no
C13_2 H13C_2 0.9800 no
C14_2 N4_2 1.135(4) no

loop_
_geom_hbond_atom_site_label_D
_geom_hbond_atom_site_label_H
_geom_hbond_atom_site_label_A
_geom_hbond_site_symmetry_A
_geom_hbond_distance_DH
_geom_hbond_distance_HA
_geom_hbond_distance_DA
_geom_hbond_angle_DHA
O6_1 H6C_1 O2_1 . 0.839(16) 1.874(19) 2.696(3) 166(3)
O6_1 H6D_1 O5_1 . 0.838(16) 1.950(17) 2.759(3) 162(3)
O7_1 H7C_1 O3_2 1_554 0.820(17) 2.03(2) 2.811(3) 159(4)
O7_1 H7D_1 O1_2 1_554 0.834(16) 2.003(18) 2.833(3) 173(4)
O6_2 H6C_2 O5_2 . 0.841(16) 1.911(17) 2.751(3) 176(3)
O6_2 H6D_2 O2_2 . 0.841(16) 1.870(17) 2.710(3) 176(4)
O7_2 H7C_2 O3_1 . 0.837(17) 1.946(18) 2.762(3) 165(4)
O7_2 H7D_2 O1_1 . 0.839(17) 2.003(17) 2.841(3) 176(3)

loop_
_geom_torsion_atom_site_label_1
_geom_torsion_atom_site_label_2
_geom_torsion_atom_site_label_3
_geom_torsion_atom_site_label_4
_geom_torsion
_geom_torsion_publ_flag
O1_1 C1_1 C2_1 O2_1 -61.5(4) no
O2_1 C3_1 C4_1 O3_1 71.8(4) no
O3_1 C5_1 C6_1 O4_1 58.2(3) no
O4_1 C7_1 C8_1 O5_1 -79.4(3) no
O5_1 C9_1 C10_1 O1_1 68.0(4) no
C9_1 C10_1 O1_1 C1_1 -165.9(3) no
C2_1 C1_1 O1_1 C10_1 166.4(3) no
C4_1 C3_1 O2_1 C2_1 -166.1(3) no
C1_1 C2_1 O2_1 C3_1 176.3(3) no
C6_1 C5_1 O3_1 C4_1 91.4(3) no
C3_1 C4_1 O3_1 C5_1 -171.3(3) no
C5_1 C6_1 O4_1 C7_1 -179.6(3) no
C8_1 C7_1 O4_1 C6_1 160.9(3) no
C10_1 C9_1 O5_1 C8_1 -163.3(3) no
C7_1 C8_1 O5_1 C9_1 167.2(3) no
O10_1 N1_1 O8_1 Ni1_1 -169.6(2) no
O9_1 N1_1 O8_1 Ni1_1 8.8(4) no
O7_1 Ni1_1 O8_1 N1_1 -92.4(2) no
O6_1 Ni1_1 O8_1 N1_1 84.2(2) no
N3_1 Ni1_1 O8_1 N1_1 175.3(2) no
O11_1 Ni1_1 O8_1 N1_1 80.0(9) no
O12_1 Ni1_1 O8_1 N1_1 -1.8(3) no
O13_1 N2_1 O11_1 Ni1_1 177.4(3) no
O12_1 N2_1 O11_1 Ni1_1 -0.6(3) no
O7_1 Ni1_1 O11_1 N2_1 87.8(2) no
O6_1 Ni1_1 O11_1 N2_1 -88.8(2) no
O8_1 Ni1_1 O11_1 N2_1 -84.5(9) no
N3_1 Ni1_1 O11_1 N2_1 -179.3(2) no
O12_1 Ni1_1 O11_1 N2_1 0.4(2) no
O13_1 N2_1 O12_1 Ni1_1 -177.4(3) no
O11_1 N2_1 O12_1 Ni1_1 0.6(3) no
O7_1 Ni1_1 O12_1 N2_1 -93.9(2) no
O6_1 Ni1_1 O12_1 N2_1 88.0(2) no
O8_1 Ni1_1 O12_1 N2_1 173.15(19) no
N3_1 Ni1_1 O12_1 N2_1 0.6(4) no
O11_1 Ni1_1 O12_1 N2_1 -0.4(2) no
C11_1 C12_1 N3_1 Ni1_1 -7(17) no
O7_1 Ni1_1 N3_1 C12_1 -174.5(12) no
O6_1 Ni1_1 N3_1 C12_1 4.8(12) no
O8_1 Ni1_1 N3_1 C12_1 -81.7(12) no
O11_1 Ni1_1 N3_1 C12_1 92.5(12) no
O12_1 Ni1_1 N3_1 C12_1 91.7(12) no
O1_2 C1_2 C2_2 O2_2 62.8(4) no
O2_2 C3_2 C4_2 O3_2 -74.3(4) no
O3_2 C5_2 C6_2 O4_2 -58.2(3) no
O4_2 C7_2 C8_2 O5_2 77.2(3) no
O5_2 C9_2 C10_2 O1_2 -67.5(4) no
C2_2 C1_2 O1_2 C10_2 -168.7(3) no
C9_2 C10_2 O1_2 C1_2 163.3(3) no
C4_2 C3_2 O2_2 C2_2 169.0(3) no
C1_2 C2_2 O2_2 C3_2 -176.1(3) no
C6_2 C5_2 O3_2 C4_2 -90.2(3) no
C3_2 C4_2 O3_2 C5_2 170.9(3) no
C5_2 C6_2 O4_2 C7_2 -178.5(3) no
C8_2 C7_2 O4_2 C6_2 -159.5(3) no
C10_2 C9_2 O5_2 C8_2 165.9(3) no
C7_2 C8_2 O5_2 C9_2 -167.5(3) no
O10_2 N1_2 O9_2 Ni2_2 -173.7(3) no
O8_2 N1_2 O9_2 Ni2_2 8.3(4) no
O7_2 Ni2_2 O9_2 N1_2 -117.9(3) no
O6_2 Ni2_2 O9_2 N1_2 64.1(3) no
N3_2 Ni2_2 O9_2 N1_2 -25.6(3) no
O11_2 Ni2_2 O9_2 N1_2 154.5(3) no
O12_2 Ni2_2 O9_2 N1_2 153.9(3) no
O13_2 N2_2 O11_2 Ni2_2 177.2(3) no
O12_2 N2_2 O11_2 Ni2_2 -2.2(3) no
O9_2 Ni2_2 O11_2 N2_2 0.6(3) no
O7_2 Ni2_2 O11_2 N2_2 -86.7(2) no
O6_2 Ni2_2 O11_2 N2_2 91.9(2) no
N3_2 Ni2_2 O11_2 N2_2 -179.2(2) no
O12_2 Ni2_2 O11_2 N2_2 1.37(19) no
O13_2 N2_2 O12_2 Ni2_2 -177.2(3) no
O11_2 N2_2 O12_2 Ni2_2 2.2(3) no
O9_2 Ni2_2 O12_2 N2_2 178.3(2) no
O7_2 Ni2_2 O12_2 N2_2 89.4(2) no
O6_2 Ni2_2 O12_2 N2_2 -89.7(2) no
N3_2 Ni2_2 O12_2 N2_2 -3.1(4) no
O11_2 Ni2_2 O12_2 N2_2 -1.37(19) no
C11_2 C12_2 N3_2 Ni2_2 20(12) no
O9_2 Ni2_2 N3_2 C12_2 94.3(12) no
O7_2 Ni2_2 N3_2 C12_2 -175.9(12) no
O6_2 Ni2_2 N3_2 C12_2 2.6(12) no
O11_2 Ni2_2 N3_2 C12_2 -85.7(12) no
O12_2 Ni2_2 N3_2 C12_2 -84.2(12) no
